data_2013071
loop_
_publ_author_name
'Papandreou, Nikolaos C.'
'Makedonopoulou, Stella'
'Antoniadou-Vyza, Ekaterini A.'
'Mavridis, Irene M.'
'Hamodrakas, Stavros J.'

_publ_section_title
;
 2,4-Diamino-5-(1-naphthyl)-3,5-diaza-1-azoniaspiro[5.5]undeca-1,3-diene
 chloride
;
_journal_issue 12
_journal_name_full 'Acta Crystallographica Section C'
_journal_page_first o730
_journal_page_last o732
_journal_paper_doi 10.1107/S0108270102019108
_journal_volume 58
_journal_year 2002
_chemical_formula_moiety 'C18 H22 N5 + , Cl -'
_chemical_formula_sum 'C18 H22 Cl N5'
_chemical_formula_weight 343.86
_chemical_melting_point 402
_chemical_name_common '2,4-diamino-5-naphthalen-1-yl-3,5-diaza-1-azoniaspiro[5.5]undeca-1,3-diene Cl'
_chemical_name_systematic
;
2,4-Diamino-5-(1-naphthyl)-3,5-diaza-1-azoniaspiro[5.5]undeca-1,3-diene
chloride
;
_space_group_IT_number 15
_symmetry_cell_setting monoclinic
_symmetry_space_group_name_Hall '-I 2ya'
_symmetry_space_group_name_H-M 'I 1 2/a 1'
_atom_sites_solution_hydrogens geom
_atom_sites_solution_primary direct
_atom_sites_solution_secondary difmap
_cell_angle_alpha 90
_cell_angle_beta 101.823(6)
_cell_angle_gamma 90
_cell_formula_units_Z 8
_cell_length_a 24.862(4)
_cell_length_b 7.3778(14)
_cell_length_c 19.633(4)
_cell_measurement_reflns_used 16
_cell_measurement_temperature 293(2)
_cell_measurement_theta_max 20
_cell_measurement_theta_min 11
_cell_volume 3524.8(11)
_computing_cell_refinement 'Please provide missing information'
_computing_data_collection 'Please provide missing information'
_computing_data_reduction 'Please provide missing information'
_computing_molecular_graphics 'Please provide missing information'
_computing_publication_material 'Please provide missing information'
_computing_structure_refinement 'SHELXL97 (Sheldrick, 1997)'
_computing_structure_solution 'SHELXS97 (Sheldrick, 1997)'
_diffrn_ambient_temperature 293(2)
_diffrn_measured_fraction_theta_full 1.00
_diffrn_measured_fraction_theta_max 1.00
_diffrn_measurement_device_type 'Syntex P2~1~'
_diffrn_measurement_method \q/2\q
_diffrn_radiation_monochromator graphite
_diffrn_radiation_source 'fine-focus sealed tube'
_diffrn_radiation_type CuK\a
_diffrn_radiation_wavelength 1.54180
_diffrn_reflns_av_R_equivalents 0.015
_diffrn_reflns_av_sigmaI/netI 0.046
_diffrn_reflns_limit_h_max 28
_diffrn_reflns_limit_h_min -29
_diffrn_reflns_limit_k_max 8
_diffrn_reflns_limit_k_min 0
_diffrn_reflns_limit_l_max 23
_diffrn_reflns_limit_l_min 0
_diffrn_reflns_number 3095
_diffrn_reflns_theta_full 65.05
_diffrn_reflns_theta_max 65.05
_diffrn_reflns_theta_min 3.63
_diffrn_standards_decay_% none
_diffrn_standards_interval_count 97
_diffrn_standards_interval_time 60
_diffrn_standards_number 3
_exptl_absorpt_coefficient_mu 1.983
_exptl_absorpt_correction_T_max 0.615
_exptl_absorpt_correction_T_min 0.405
_exptl_absorpt_correction_type '\y scan'
_exptl_absorpt_process_details '(North et al., 1968)'
_exptl_crystal_colour colourless
_exptl_crystal_density_diffrn 1.296
_exptl_crystal_density_meas ?
_exptl_crystal_density_method 'not measured'
_exptl_crystal_description prism
_exptl_crystal_F_000 1456
_exptl_crystal_size_max 0.50
_exptl_crystal_size_mid 0.30
_exptl_crystal_size_min 0.25
_refine_diff_density_max 0.55
_refine_diff_density_min -0.32
_refine_ls_extinction_method none
_refine_ls_goodness_of_fit_ref 1.025
_refine_ls_hydrogen_treatment constr
_refine_ls_matrix_type full
_refine_ls_number_parameters 239
_refine_ls_number_reflns 2996
_refine_ls_number_restraints 82
_refine_ls_restrained_S_all 1.061
_refine_ls_R_factor_all 0.063
_refine_ls_R_factor_gt 0.052
_refine_ls_shift/su_max 0.009
_refine_ls_shift/su_mean 0.000
_refine_ls_structure_factor_coef Fsqd
_refine_ls_weighting_details 'calc w = 1/[\s^2^(Fo^2^)+(0.0784P)^2^+5.7970P] where P=(Fo^2^+2Fc^2^)/3'
_refine_ls_weighting_scheme calc
_refine_ls_wR_factor_gt 0.143
_refine_ls_wR_factor_ref 0.155
_reflns_number_gt 2518
_reflns_number_total 2996
_reflns_threshold_expression I>2\s(I)
_cod_data_source_file gg1139.cif
_cod_data_source_block III
_cod_depositor_comments
;
The following automatic conversions were performed:
'_symmetry_cell_setting' value 'Monoclinic' changed to 'monoclinic'
according to '/home/saulius/struct/CIF-dictionaries/cif_core.dic'
dictionary named 'cif_core.dic' version 2.4.1 from 2010-06-29.

Automatic conversion script
Id: cif_fix_enum 1527 2010-12-29 10:47:43Z saulius 

The following automatic conversions were performed:

'_symmetry_cell_setting' value 'Monoclinic' changed to 'monoclinic'
according to /home/saulius/struct/CIF-dictionaries/cif_core.dic
dictionary named 'cif_core.dic' version 2.4.1 from 2010-06-29.

Automatic conversion script
Id: cif_fix_values 1715 2011-07-08 13:25:40Z adriana 

The following automatic conversions were performed:

'_exptl_crystal_density_meas' value 'not measured' was changed to '?'
- the value is perceived as not measured.

Automatic conversion script
Id: cif_fix_values 3008 2015-01-20 13:52:24Z robertas 
;
_cod_original_sg_symbol_H-M 'I 2/a'
_cod_database_code 2013071
_cod_database_fobs_code 2013071

loop_
_symmetry_equiv_pos_as_xyz
'x, y, z'
'x+1/2, -y, z'
'x+1/2, y+1/2, z+1/2'
'x+1, -y+1/2, z+1/2'
'-x, -y, -z'
'-x-1/2, y, -z'
'-x+1/2, -y+1/2, -z+1/2'
'-x, y+1/2, -z+1/2'

loop_
_atom_site_label
_atom_site_fract_x
_atom_site_fract_y
_atom_site_fract_z
_atom_site_U_iso_or_equiv
_atom_site_adp_type
_atom_site_calc_flag
_atom_site_refinement_flags
_atom_site_occupancy
_atom_site_disorder_assembly
_atom_site_disorder_group
_atom_site_type_symbol
C1 0.56136(10) 0.2232(4) 0.00190(12) 0.0355(6) Uani d . 1 . . C
N1 0.55678(10) 0.1314(3) 0.05788(11) 0.0447(6) Uani d . 1 . . N
H1A 0.5771 0.1588 0.0975 0.068(11) Uiso calc R 1 . . H
H1B 0.5335 0.0441 0.0548 0.044(8) Uiso calc R 1 . . H
N2 0.52821(9) 0.1751(3) -0.05896(10) 0.0360(5) Uani d . 1 . . N
C3 0.54354(10) 0.2333(3) -0.11681(13) 0.0343(5) Uani d . 1 . . C
N3 0.51588(10) 0.1807(3) -0.17842(11) 0.0462(6) Uani d . 1 . . N
H3A 0.4881 0.1094 -0.1813 0.056(10) Uiso calc R 1 . . H
H3B 0.5256 0.2178 -0.2156 0.053(9) Uiso calc R 1 . . H
N4 0.58752(9) 0.3416(3) -0.11374(10) 0.0369(5) Uani d . 1 . . N
H4 0.6074 0.3359 -0.1447 0.15(2) Uiso calc R 1 . . H
C5 0.60021(10) 0.4690(4) -0.05602(12) 0.0362(6) Uani d . 1 . . C
N6 0.59798(9) 0.3601(3) 0.00714(10) 0.0392(5) Uani d . 1 . . N
C7 0.62873(11) 0.4215(4) 0.07370(14) 0.0436(6) Uani d DU 1 . . C
C8 0.60993(14) 0.5612(4) 0.10914(15) 0.0529(7) Uani d DU 1 . . C
H8 0.5750 0.6079 0.0920 0.063(10) Uiso calc R 1 . . H
C9 0.64139(15) 0.6354(5) 0.17002(17) 0.0673(9) Uani d DU 1 . . C
H9 0.6280 0.7304 0.1929 0.090(14) Uiso calc R 1 . . H
C10 0.69313(16) 0.5629(5) 0.19520(18) 0.0722(10) Uani d DU 1 . . C
H10 0.7147 0.6111 0.2355 0.065(10) Uiso calc R 1 . . H
C11 0.71399(11) 0.4176(4) 0.16133(14) 0.0510(7) Uani d DU 1 . . C
C12 0.68026(12) 0.3433(4) 0.10014(14) 0.0505(7) Uani d DU 1 . . C
C13 0.70035(13) 0.1917(4) 0.06703(16) 0.0550(8) Uani d DU 1 . . C
H13 0.6795 0.1390 0.0272 0.057(10) Uiso calc R 1 . . H
C14 0.75161(14) 0.1279(6) 0.0966(2) 0.0736(10) Uani d DU 1 . . C
H14 0.7651 0.0288 0.0761 0.104(17) Uiso calc R 1 . . H
C15 0.78433(16) 0.2021(7) 0.1551(2) 0.0875(13) Uani d DU 1 . . C
H15 0.8190 0.1546 0.1728 0.14(2) Uiso calc R 1 . . H
C16 0.76559(14) 0.3438(6) 0.1865(2) 0.0767(11) Uani d DU 1 . . C
H16 0.7877 0.3936 0.2260 0.23(4) Uiso calc R 1 . . H
C17 0.65773(11) 0.5475(4) -0.05267(14) 0.0424(6) Uani d . 1 . . C
H17A 0.6685 0.6176 -0.0103 0.059(10) Uiso calc R 1 . . H
H17B 0.6838 0.4491 -0.0512 0.041(8) Uiso calc R 1 . . H
C18 0.65981(12) 0.6686(4) -0.11528(16) 0.0500(7) Uani d . 1 . . C
H18A 0.6959 0.7238 -0.1092 0.051(8) Uiso calc R 1 . . H
H18B 0.6542 0.5949 -0.1571 0.065(10) Uiso calc R 1 . . H
C19 0.61629(15) 0.8168(4) -0.12421(19) 0.0599(8) Uani d . 1 . . C
H19A 0.6169 0.8847 -0.1663 0.073(11) Uiso calc R 1 . . H
H19B 0.6245 0.8998 -0.0852 0.065(11) Uiso calc R 1 . . H
C20 0.55942(13) 0.7361(4) -0.12847(17) 0.0533(7) Uani d . 1 . . C
H20A 0.5326 0.8330 -0.1321 0.065(10) Uiso calc R 1 . . H
H20B 0.5499 0.6618 -0.1700 0.059(10) Uiso calc R 1 . . H
C21 0.55736(12) 0.6215(4) -0.06496(15) 0.0439(6) Uani d . 1 . . C
H21A 0.5210 0.5693 -0.0696 0.055(9) Uiso calc R 1 . . H
H21B 0.5642 0.6978 -0.0238 0.058(9) Uiso calc R 1 . . H
Cl1 0.58605(3) 0.39422(11) -0.27703(3) 0.0488(2) Uani d . 1 . . Cl

loop_
_atom_site_aniso_label
_atom_site_aniso_U_11
_atom_site_aniso_U_22
_atom_site_aniso_U_33
_atom_site_aniso_U_12
_atom_site_aniso_U_13
_atom_site_aniso_U_23
C1 0.0384(13) 0.0408(14) 0.0286(12) -0.0008(11) 0.0094(10) -0.0001(10)
N1 0.0499(13) 0.0569(14) 0.0269(11) -0.0140(11) 0.0073(9) 0.0037(10)
N2 0.0401(11) 0.0399(12) 0.0275(10) -0.0054(9) 0.0061(8) -0.0001(9)
C3 0.0399(13) 0.0327(12) 0.0295(12) -0.0007(10) 0.0053(10) 0.0005(10)
N3 0.0583(14) 0.0513(14) 0.0274(11) -0.0160(12) 0.0053(10) 0.0021(10)
N4 0.0433(12) 0.0407(12) 0.0281(10) -0.0059(10) 0.0107(9) -0.0025(9)
C5 0.0412(13) 0.0400(14) 0.0275(12) -0.0070(11) 0.0069(10) -0.0014(10)
N6 0.0433(12) 0.0471(13) 0.0263(10) -0.0109(10) 0.0054(9) 0.0002(9)
C7 0.0449(14) 0.0502(16) 0.0350(13) -0.0029(12) 0.0063(11) -0.0005(12)
C8 0.0652(19) 0.0539(17) 0.0418(15) 0.0043(15) 0.0161(13) -0.0074(13)
C9 0.084(2) 0.070(2) 0.0453(17) -0.0040(19) 0.0093(16) -0.0110(16)
C10 0.084(2) 0.082(2) 0.0457(18) -0.020(2) 0.0011(17) -0.0031(17)
C11 0.0443(15) 0.069(2) 0.0369(14) -0.0139(14) 0.0016(12) 0.0106(13)
C12 0.0445(15) 0.0653(19) 0.0421(15) -0.0043(14) 0.0093(12) 0.0155(14)
C13 0.0553(17) 0.0624(19) 0.0508(17) 0.0167(15) 0.0188(14) 0.0122(15)
C14 0.062(2) 0.093(3) 0.070(2) 0.0258(19) 0.0233(17) 0.031(2)
C15 0.054(2) 0.129(4) 0.080(3) 0.011(2) 0.0142(18) 0.050(3)
C16 0.0477(18) 0.113(3) 0.068(2) -0.0075(19) 0.0080(16) 0.035(2)
C17 0.0403(14) 0.0472(15) 0.0400(14) -0.0092(12) 0.0090(11) -0.0006(12)
C18 0.0523(17) 0.0504(17) 0.0510(17) -0.0133(13) 0.0188(13) 0.0006(14)
C19 0.076(2) 0.0434(17) 0.066(2) -0.0032(16) 0.0273(17) 0.0081(16)
C20 0.0618(18) 0.0460(16) 0.0539(17) 0.0094(15) 0.0159(14) 0.0071(14)
C21 0.0482(16) 0.0424(15) 0.0435(15) -0.0009(12) 0.0153(12) -0.0036(12)
Cl1 0.0519(4) 0.0653(5) 0.0288(3) 0.0050(3) 0.0072(3) 0.0036(3)

loop_
_atom_type_symbol
_atom_type_description
_atom_type_scat_dispersion_real
_atom_type_scat_dispersion_imag
_atom_type_scat_source
C C 0.0181 0.0091 'International Tables Vol C Tables 4.2.6.8 and 6.1.1.4'
H H 0.0000 0.0000 'International Tables Vol C Tables 4.2.6.8 and 6.1.1.4'
N N 0.0311 0.0180 'International Tables Vol C Tables 4.2.6.8 and 6.1.1.4'
Cl Cl 0.3639 0.7018 'International Tables Vol C Tables 4.2.6.8 and 6.1.1.4'

loop_
_geom_angle_atom_site_label_1
_geom_angle_atom_site_label_2
_geom_angle_atom_site_label_3
_geom_angle
_geom_angle_publ_flag
N1 C1 N2 117.5(2) yes
N1 C1 N6 119.6(2) yes
N2 C1 N6 122.9(2) yes
C1 N2 C3 115.9(2) yes
N2 C3 N3 119.8(2) yes
N2 C3 N4 121.5(2) yes
N3 C3 N4 118.7(2) yes
C3 N4 C5 117.6(2) yes
N4 C5 N6 105.1(2) yes
N4 C5 C17 109.2(2) yes
N6 C5 C17 111.2(2) yes
N4 C5 C21 110.5(2) yes
N6 C5 C21 110.3(2) yes
C17 C5 C21 110.3(2) yes
C1 N6 C5 118.7(2) yes
C1 N6 C7 121.8(2) yes
C5 N6 C7 118.8(2) yes
C8 C7 N6 121.3(3) no
C12 C7 N6 118.6(2) no
C8 C7 C12 119.9(3) no
C7 C8 C9 122.4(3) no
C10 C9 C8 118.0(3) no
C9 C10 C11 121.8(3) no
C1 N1 H1A 120.0 no
C1 N1 H1B 120.0 no
H1A N1 H1B 120.0 no
C3 N3 H3A 120.0 no
C3 N3 H3B 120.0 no
H3A N3 H3B 120.0 no
C3 N4 H4 121.2 no
C5 N4 H4 121.2 no
C7 C8 H8 118.8 no
C9 C8 H8 118.8 no
C10 C9 H9 121.0 no
C8 C9 H9 121.0 no
C9 C10 H10 119.1 no
C11 C10 H10 119.1 no
C16 C11 C10 122.1(3) no
C16 C11 C12 119.3(3) no
C10 C11 C12 118.6(3) no
C7 C12 C11 119.2(3) no
C7 C12 C13 122.0(3) no
C11 C12 C13 118.9(3) no
C14 C13 C12 117.1(3) no
C14 C13 H13 121.5 no
C12 C13 H13 121.5 no
C13 C14 C15 123.8(4) no
C13 C14 H14 118.1 no
C15 C14 H14 118.1 no
C16 C15 C14 119.4(4) no
C16 C15 H15 120.3 no
C14 C15 H15 120.3 no
C15 C16 C11 121.6(4) no
C15 C16 H16 119.2 no
C11 C16 H16 119.2 no
C18 C17 C5 111.8(2) no
C18 C17 H17A 109.3 no
C5 C17 H17A 109.3 no
C18 C17 H17B 109.3 no
C5 C17 H17B 109.3 no
H17A C17 H17B 107.9 no
C19 C18 C17 111.8(2) no
C19 C18 H18A 109.3 no
C17 C18 H18A 109.3 no
C19 C18 H18B 109.3 no
C17 C18 H18B 109.3 no
H18A C18 H18B 107.9 no
C18 C19 C20 110.8(3) no
C18 C19 H19A 109.5 no
C20 C19 H19A 109.5 no
C18 C19 H19B 109.5 no
C20 C19 H19B 109.5 no
H19A C19 H19B 108.1 no
C21 C20 C19 111.1(3) no
C21 C20 H20A 109.4 no
C19 C20 H20A 109.4 no
C21 C20 H20B 109.4 no
C19 C20 H20B 109.4 no
H20A C20 H20B 108.0 no
C20 C21 C5 111.3(2) no
C20 C21 H21A 109.4 no
C5 C21 H21A 109.4 no
C20 C21 H21B 109.4 no
C5 C21 H21B 109.4 no
H21A C21 H21B 108.0 no

loop_
_geom_bond_atom_site_label_1
_geom_bond_atom_site_label_2
_geom_bond_site_symmetry_2
_geom_bond_distance
_geom_bond_publ_flag
C1 N1 . 1.316(3) yes
C1 N2 . 1.352(3) yes
C1 N6 . 1.350(3) yes
N2 C3 . 1.340(3) yes
N3 C3 . 1.321(3) yes
N4 C3 . 1.346(3) yes
N4 C5 . 1.456(3) yes
N6 C5 . 1.488(3) yes
N6 C7 . 1.445(3) yes
C5 C17 . 1.532(4) yes
C5 C21 . 1.535(4) yes
C7 C8 . 1.378(4) no
C7 C12 . 1.404(4) no
C8 C9 . 1.399(4) no
C9 C10 . 1.387(4) no
C10 C11 . 1.414(4) no
N1 H1A . 0.8600 no
N1 H1B . 0.8600 no
N3 H3A . 0.8600 no
N3 H3B . 0.8600 no
N4 H4 . 0.8600 no
C8 H8 . 0.9300 no
C9 H9 . 0.9300 no
C10 H10 . 0.9300 no
C11 C16 . 1.388(4) no
C11 C12 . 1.427(4) no
C12 C13 . 1.434(4) no
C13 C14 . 1.371(4) no
C13 H13 . 0.9300 no
C14 C15 . 1.378(5) no
C14 H14 . 0.9300 no
C15 C16 . 1.344(5) no
C15 H15 . 0.9300 no
C16 H16 . 0.9300 no
C17 C18 . 1.529(4) no
C17 H17A . 0.9700 no
C17 H17B . 0.9700 no
C18 C19 . 1.523(5) no
C18 H18A . 0.9700 no
C18 H18B . 0.9700 no
C19 C20 . 1.521(5) no
C19 H19A . 0.9700 no
C19 H19B . 0.9700 no
C20 C21 . 1.516(4) no
C20 H20A . 0.9700 no
C20 H20B . 0.9700 no
C21 H21A . 0.9700 no
C21 H21B . 0.9700 no

loop_
_geom_hbond_atom_site_label_D
_geom_hbond_atom_site_label_H
_geom_hbond_atom_site_label_A
_geom_hbond_site_symmetry_A
_geom_hbond_distance_DH
_geom_hbond_distance_HA
_geom_hbond_distance_DA
_geom_hbond_angle_DHA
_geom_hbond_publ_flag
N1 H1A Cl1 4_455 0.86 2.46 3.179(2) 142 yes
N1 H1B N2 5_655 0.86 2.24 3.098(3) 174 yes
N3 H3A Cl1 8_644 0.86 2.44 3.278(2) 164 yes
N3 H3B Cl1 . 0.86 2.48 3.264(2) 152 yes
N4 H4 Cl1 . 0.86 2.58 3.222(2) 133 yes

loop_
_geom_torsion_atom_site_label_1
_geom_torsion_atom_site_label_2
_geom_torsion_atom_site_label_3
_geom_torsion_atom_site_label_4
_geom_torsion
_geom_torsion_publ_flag
N1 C1 N2 C3 -162.1(2) no
N6 C1 N2 C3 18.3(4) yes
C1 N2 C3 N3 174.8(2) no
C1 N2 C3 N4 -3.7(4) yes
N3 C3 N4 C5 149.3(2) no
N2 C3 N4 C5 -32.1(4) no
C3 N4 C5 N6 48.0(3) yes
C3 N4 C5 C17 167.4(2) no
C3 N4 C5 C21 -71.0(3) no
N1 C1 N6 C7 -6.3(4) no
N2 C1 N6 C7 173.3(2) no
N1 C1 N6 C5 -176.5(2) no
N2 C1 N6 C5 3.1(4) no
N4 C5 N6 C1 -33.9(3) no
C17 C5 N6 C1 -152.0(2) no
C21 C5 N6 C1 85.2(3) no
N4 C5 N6 C7 155.6(2) no
C17 C5 N6 C7 37.5(3) no
C21 C5 N6 C7 -85.3(3) no
C1 N6 C7 C8 -92.4(4) no
C5 N6 C7 C8 77.8(3) no
C1 N6 C7 C12 91.4(3) yes
C5 N6 C7 C12 -98.4(3) no
C12 C7 C8 C9 2.8(5) no
N6 C7 C8 C9 -173.3(3) no
C7 C8 C9 C10 -0.6(5) no
C8 C9 C10 C11 -0.4(6) no
C9 C10 C11 C16 -179.6(3) no
C9 C10 C11 C12 -0.8(5) no
C8 C7 C12 C11 -3.9(4) no
N6 C7 C12 C11 172.3(3) no
C8 C7 C12 C13 176.8(3) no
N6 C7 C12 C13 -7.0(4) no
C16 C11 C12 C7 -178.2(3) no
C10 C11 C12 C7 2.9(4) no
C16 C11 C12 C13 1.1(4) no
C10 C11 C12 C13 -177.7(3) no
C7 C12 C13 C14 179.0(3) no
C11 C12 C13 C14 -0.3(4) no
C12 C13 C14 C15 -0.7(5) no
C13 C14 C15 C16 0.9(6) no
C14 C15 C16 C11 -0.1(6) no
C10 C11 C16 C15 177.9(4) no
C12 C11 C16 C15 -0.9(5) no
N4 C5 C17 C18 67.6(3) no
N6 C5 C17 C18 -176.7(2) no
C21 C5 C17 C18 -54.0(3) no
C5 C17 C18 C19 54.0(3) no
C17 C18 C19 C20 -54.7(4) no
C18 C19 C20 C21 56.6(4) no
C19 C20 C21 C5 -57.6(3) no
N4 C5 C21 C20 -65.0(3) no
N6 C5 C21 C20 179.2(2) no
C17 C5 C21 C20 55.9(3) no

loop_
_cod_related_entry_id
_cod_related_entry_database
_cod_related_entry_code
1 ChemSpider 21107397
